data_7204217
loop_
_publ_author_name
'Wiebcke, Michael'

_publ_section_title
;
 [Zn3(HPO4)4](NMe4)2: a zincophosphate containing interruptions of
 isolated hydrogen-bonding [H--O(P)]4 groupings within a novel
 three-dimensional four-connected framework
;
_journal_issue 3
_journal_name_full 'Journal of Materials Chemistry'
_journal_page_first 421
_journal_paper_doi 10.1039/b106274n
_journal_volume 12
_journal_year 2002
_chemical_formula_sum 'C8 H28 N2 O16 P4 Zn3'
_chemical_formula_weight 728.32
_chemical_name_systematic
;
Bis-tetramethylammonium-tri-zinc-tetra-hydrogenphosphate
;
_space_group_IT_number 70
_symmetry_cell_setting orthorhombic
_symmetry_space_group_name_Hall '-F 2uv 2vw'
_symmetry_space_group_name_H-M 'F d d d :2'
_atom_sites_solution_hydrogens 'geom difmap'
_atom_sites_solution_primary direct
_atom_sites_solution_secondary difmap
_audit_creation_date 2001-10-18T20:08:31-00:00
_audit_creation_method 'WinGX routine CIF_UPDATE'
_cell_angle_alpha 90.00
_cell_angle_beta 90.00
_cell_angle_gamma 90.00
_cell_formula_units_Z 8
_cell_length_a 9.203(1)
_cell_length_b 15.776(2)
_cell_length_c 31.587(4)
_cell_measurement_reflns_used 25
_cell_measurement_temperature 293
_cell_measurement_theta_max 14.54
_cell_measurement_theta_min 10.49
_cell_volume 4586.0(10)
_computing_structure_refinement 'SHELXL-97 (Sheldrick, 1997)'
_computing_structure_solution 'SHELXS-97 (Sheldrick, 1997)'
_diffrn_ambient_temperature 293
_diffrn_measured_fraction_theta_full 1
_diffrn_measured_fraction_theta_max 1
_diffrn_measurement_device_type 'Enraf Nonius CAD4'
_diffrn_measurement_method \w/2\Q-scan
_diffrn_radiation_monochromator graphite
_diffrn_radiation_type MoK\a
_diffrn_radiation_wavelength 0.71073
_diffrn_reflns_av_R_equivalents 0.0560
_diffrn_reflns_limit_h_max 12
_diffrn_reflns_limit_h_min 0
_diffrn_reflns_limit_k_max 0
_diffrn_reflns_limit_k_min -22
_diffrn_reflns_limit_l_max 44
_diffrn_reflns_limit_l_min -44
_diffrn_reflns_number 3519
_diffrn_reflns_theta_full 29.95
_diffrn_reflns_theta_max 29.95
_diffrn_reflns_theta_min 2.58
_exptl_absorpt_coefficient_mu 3.469
_exptl_absorpt_correction_T_max 0.4980
_exptl_absorpt_correction_T_min 0.4198
_exptl_absorpt_correction_type psi-scan
_exptl_absorpt_process_details
;
North A.C.T., Phillips D.C. & Mathews F.S. (1968) Acta. Cryst. A24, 351
;
_exptl_crystal_colour white
_exptl_crystal_density_diffrn 2.110
_exptl_crystal_density_method 'not measured'
_exptl_crystal_description 'irregular plate'
_exptl_crystal_F_000 2944
_exptl_crystal_size_max 0.22
_exptl_crystal_size_mid 0.21
_exptl_crystal_size_min 0.16
_refine_diff_density_max 0.933
_refine_diff_density_min -0.548
_refine_diff_density_rms 0.131
_refine_ls_extinction_method none
_refine_ls_goodness_of_fit_ref 1.020
_refine_ls_hydrogen_treatment constr
_refine_ls_matrix_type full
_refine_ls_number_parameters 83
_refine_ls_number_reflns 1668
_refine_ls_number_restraints 2
_refine_ls_restrained_S_all 1.019
_refine_ls_R_factor_all 0.0939
_refine_ls_R_factor_gt 0.0368
_refine_ls_shift/su_max 0.000
_refine_ls_shift/su_mean 0.000
_refine_ls_structure_factor_coef Fsqd
_refine_ls_weighting_details 'calc w=1/[\s^2^(Fo^2^)+(0.0330P)^2^+10.5839P] where P=(Fo^2^+2Fc^2^)/3'
_refine_ls_weighting_scheme calc
_refine_ls_wR_factor_gt 0.0729
_refine_ls_wR_factor_ref 0.0868
_reflns_number_gt 1040
_reflns_number_total 1668
_reflns_threshold_expression >2sigma(I)
_cod_data_source_file b106274n.txt
_cod_data_source_block I
_cod_original_cell_volume 4586(1)
_cod_original_sg_symbol_H-M 'F d d d'
_cod_database_code 7204217
_exptl_absorpt_correction_t_ave 0.4508

loop_
_symmetry_equiv_pos_as_xyz
'x, y, z'
'-x+1/4, -y+1/4, z'
'x, -y+1/4, -z+1/4'
'-x+1/4, y, -z+1/4'
'x, y+1/2, z+1/2'
'-x+1/4, -y+3/4, z+1/2'
'x, -y+3/4, -z+3/4'
'-x+1/4, y+1/2, -z+3/4'
'x+1/2, y, z+1/2'
'-x+3/4, -y+1/4, z+1/2'
'x+1/2, -y+1/4, -z+3/4'
'-x+3/4, y, -z+3/4'
'x+1/2, y+1/2, z'
'-x+3/4, -y+3/4, z'
'x+1/2, -y+3/4, -z+1/4'
'-x+3/4, y+1/2, -z+1/4'
'-x, -y, -z'
'x-1/4, y-1/4, -z'
'-x, y-1/4, z-1/4'
'x-1/4, -y, z-1/4'
'-x, -y+1/2, -z+1/2'
'x-1/4, y+1/4, -z+1/2'
'-x, y+1/4, z+1/4'
'x-1/4, -y+1/2, z+1/4'
'-x+1/2, -y, -z+1/2'
'x+1/4, y-1/4, -z+1/2'
'-x+1/2, y-1/4, z+1/4'
'x+1/4, -y, z+1/4'
'-x+1/2, -y+1/2, -z'
'x+1/4, y+1/4, -z'
'-x+1/2, y+1/4, z-1/4'
'x+1/4, -y+1/2, z-1/4'

loop_
_atom_site_label
_atom_site_type_symbol
_atom_site_fract_x
_atom_site_fract_y
_atom_site_fract_z
_atom_site_U_iso_or_equiv
_atom_site_adp_type
_atom_site_occupancy
_atom_site_symmetry_multiplicity
_atom_site_calc_flag
_atom_site_refinement_flags
_atom_site_disorder_assembly
_atom_site_disorder_group
Zn1 Zn -0.1250 0.3750 0.3750 0.0182(2) Uani 1 4 d S . .
Zn2 Zn -0.1250 0.3750 0.239279(17) 0.01834(16) Uani 1 2 d S . .
P P 0.10185(10) 0.30470(6) 0.30866(3) 0.01598(19) Uani 1 1 d . . .
O1 O 0.0525(3) 0.35630(18) 0.27112(9) 0.0284(7) Uani 1 1 d . . .
O2 O -0.0128(3) 0.29435(17) 0.34228(9) 0.0287(7) Uani 1 1 d . . .
O3 O 0.1713(3) 0.22186(17) 0.29649(8) 0.0279(7) Uani 1 1 d . . .
O4 O 0.2279(3) 0.3593(2) 0.33108(9) 0.0317(7) Uani 1 1 d D . .
H1 H 0.319(4) 0.359(7) 0.321(3) 0.050 Uiso 0.50 1 d PD . .
H2 H 0.181(9) 0.355(7) 0.3557(16) 0.050 Uiso 0.50 1 d PD . .
N N 0.3750 0.3750 0.18413(15) 0.0281(10) Uani 1 2 d S . .
C1 C 0.2501(10) 0.3932(8) 0.1593(3) 0.169(5) Uani 1 1 d . . .
H1A H 0.2259 0.3433 0.1416 0.203 Uiso 1 1 calc R . .
H1B H 0.2703 0.4424 0.1408 0.203 Uiso 1 1 calc R . .
H1C H 0.1673 0.4065 0.1781 0.203 Uiso 1 1 calc R . .
C2 C 0.3487(14) 0.3026(5) 0.2091(3) 0.199(7) Uani 1 1 d . . .
H2A H 0.3292 0.2535 0.1905 0.239 Uiso 1 1 calc R . .
H2B H 0.2635 0.3129 0.2276 0.239 Uiso 1 1 calc R . .
H2C H 0.4350 0.2908 0.2269 0.239 Uiso 1 1 calc R . .

loop_
_atom_site_aniso_label
_atom_site_aniso_U_11
_atom_site_aniso_U_22
_atom_site_aniso_U_33
_atom_site_aniso_U_23
_atom_site_aniso_U_13
_atom_site_aniso_U_12
Zn1 0.0171(5) 0.0221(4) 0.0154(4) 0.000 0.000 0.000
Zn2 0.0237(3) 0.0155(3) 0.0157(3) 0.000 0.000 0.0051(3)
P 0.0169(4) 0.0156(4) 0.0154(4) -0.0029(3) -0.0017(4) 0.0024(3)
O1 0.0276(16) 0.0286(16) 0.0289(14) 0.0078(12) -0.0069(12) 0.0044(12)
O2 0.0300(16) 0.0258(15) 0.0304(15) -0.0034(13) 0.0094(13) 0.0013(13)
O3 0.0321(16) 0.0230(14) 0.0285(15) -0.0100(12) -0.0009(12) 0.0081(12)
O4 0.0235(16) 0.0351(19) 0.0365(17) -0.0116(13) -0.0048(13) -0.0056(14)
N 0.033(3) 0.025(2) 0.027(2) 0.000 0.000 -0.004(2)
C1 0.100(8) 0.191(13) 0.216(12) -0.029(11) -0.082(9) 0.011(8)
C2 0.296(16) 0.078(6) 0.222(11) 0.083(7) 0.193(12) 0.029(8)

loop_
_atom_type_symbol
_atom_type_description
_atom_type_scat_dispersion_real
_atom_type_scat_dispersion_imag
_atom_type_scat_source
C C 0.0033 0.0016 'International Tables Vol C Tables 4.2.6.8 and 6.1.1.4'
H H 0.0000 0.0000 'International Tables Vol C Tables 4.2.6.8 and 6.1.1.4'
N N 0.0061 0.0033 'International Tables Vol C Tables 4.2.6.8 and 6.1.1.4'
O O 0.0106 0.0060 'International Tables Vol C Tables 4.2.6.8 and 6.1.1.4'
P P 0.1023 0.0942 'International Tables Vol C Tables 4.2.6.8 and 6.1.1.4'
Zn Zn 0.2839 1.4301 'International Tables Vol C Tables 4.2.6.8 and 6.1.1.4'

loop_
_geom_angle_atom_site_label_1
_geom_angle_atom_site_label_2
_geom_angle_atom_site_label_3
_geom_angle
_geom_angle_site_symmetry_1
_geom_angle_site_symmetry_3
_geom_angle_publ_flag
O2 Zn1 O2 115.53(17) 12_455 7 ?
O2 Zn1 O2 97.90(17) 12_455 . ?
O2 Zn1 O2 115.57(18) 7 . ?
O2 Zn1 O2 115.57(18) 12_455 14_455 ?
O2 Zn1 O2 97.90(17) 7 14_455 ?
O2 Zn1 O2 115.53(17) . 14_455 ?
O1 Zn2 O1 117.58(17) . 14_455 ?
O1 Zn2 O3 111.44(12) . 21 ?
O1 Zn2 O3 103.63(12) 14_455 21 ?
O1 Zn2 O3 103.63(12) . 22 ?
O1 Zn2 O3 111.44(12) 14_455 22 ?
O3 Zn2 O3 109.08(17) 21 22 ?
O3 P O2 112.56(16) . . ?
O3 P O1 113.31(16) . . ?
O2 P O1 113.70(17) . . ?
O3 P O4 105.71(16) . . ?
O2 P O4 104.65(16) . . ?
O1 P O4 105.93(17) . . ?
P O1 Zn2 137.98(19) . . ?
P O2 Zn1 132.72(17) . . ?
P O3 Zn2 137.44(18) . 21 ?
C2 N C2 111.8(10) 14 . ?
C2 N C1 106.6(6) 14 . ?
C2 N C1 109.6(7) . . ?
C2 N C1 109.6(7) 14 14 ?
C2 N C1 106.6(6) . 14 ?
C1 N C1 112.9(9) . 14 ?

loop_
_geom_bond_atom_site_label_1
_geom_bond_atom_site_label_2
_geom_bond_distance
_geom_bond_site_symmetry_2
_geom_bond_publ_flag
Zn1 O2 1.937(3) 12_455 ?
Zn1 O2 1.937(3) 7 ?
Zn1 O2 1.937(3) . ?
Zn1 O2 1.937(3) 14_455 ?
Zn2 O1 1.941(3) . ?
Zn2 O1 1.941(3) 14_455 ?
Zn2 O3 1.948(3) 21 ?
Zn2 O3 1.948(3) 22 ?
P O3 1.505(3) . ?
P O2 1.506(3) . ?
P O1 1.509(3) . ?
P O4 1.609(3) . ?
O3 Zn2 1.948(3) 21 ?
N C2 1.409(7) 14 ?
N C2 1.409(7) . ?
N C1 1.421(8) . ?
N C1 1.421(8) 14 ?

loop_
_geom_hbond_atom_site_label_D
_geom_hbond_atom_site_label_H
_geom_hbond_atom_site_label_A
_geom_hbond_site_symmetry_D
_geom_hbond_site_symmetry_H
_geom_hbond_site_symmetry_A
_geom_hbond_distance_DH
_geom_hbond_distance_HA
_geom_hbond_distance_DA
_geom_hbond_angle_DHA
_geom_hbond_publ_flag
O4 H1 O4 . . 14555 0.90 1.96 2.752(6) 147 ?
O4 H2 O4 . . 7555 0.89 2.12 2.819(6) 134 ?
